data_7010879
loop_
_publ_author_name
'Warzeska, Sabine T.'
'Miccich\`e, Fabrizio'
'Mimmi, M. Chiara'
'Bouwman, Elisabeth'
'Kooijman, Huub'
'Spek, Anthony L.'
'Reedijk, Jan'

_publ_section_title
;
 Tuning the coordination mode in mononuclear manganese complexes by
 changing the steric bulk of the carboxylates
;
_journal_issue 23
_journal_name_full 'Journal of the Chemical Society, Dalton Transactions'
_journal_page_first 3507
_journal_paper_doi 10.1039/b104975p
_journal_year 2001
_chemical_compound_source 'see text'
_chemical_formula_moiety 'C31 H39 Mn N5 O4, 0.4(C2 H6 O)'
_chemical_formula_sum 'C31.8 H41.4 Mn N5 O4.4'
_chemical_formula_weight 619.7
_chemical_name_systematic
;
?
;
_space_group_IT_number 56
_symmetry_cell_setting orthorhombic
_symmetry_space_group_name_Hall '-P 2ab 2ac'
_symmetry_space_group_name_H-M 'P c c n'
_atom_sites_solution_hydrogens geom
_atom_sites_solution_primary direct
_atom_sites_solution_secondary difmap
_cell_angle_alpha 90
_cell_angle_beta 90
_cell_angle_gamma 90
_cell_formula_units_Z 4
_cell_length_a 21.073(3)
_cell_length_b 8.9637(10)
_cell_length_c 16.5679(15)
_cell_measurement_reflns_used 1034
_cell_measurement_temperature 150
_cell_measurement_theta_max 25.0
_cell_measurement_theta_min 2.0
_cell_volume 3129.5(6)
_computing_cell_refinement 'Denzo (Otwinowski & Minor, 1997)'
_computing_data_collection 'Collect (Nonius, 1998)'
_computing_data_reduction 'Denzo (Otwinowski & Minor, 1997)'
_computing_molecular_graphics 'PLATON (Spek, 2001)'
_computing_publication_material 'PLATON (Spek, 2001)'
_computing_structure_solution 'SHELXS86 (Sheldrick, 1986)'
_diffrn_ambient_temperature 150
_diffrn_detector_area_resol_mean 18.4
_diffrn_measured_fraction_theta_full 0.99
_diffrn_measured_fraction_theta_max 0.99
_diffrn_measurement_device_type 'Nonius Kappa CCD area detector'
_diffrn_measurement_method '\f scans and \w scans with \k offset'
_diffrn_radiation_monochromator graphite
_diffrn_radiation_source 'Rotating Anode'
_diffrn_radiation_type MoKa
_diffrn_radiation_wavelength 0.71073
_diffrn_reflns_av_R_equivalents 0.0443
_diffrn_reflns_av_sigmaI/netI 0.0378
_diffrn_reflns_limit_h_max 19
_diffrn_reflns_limit_h_min -25
_diffrn_reflns_limit_k_max 10
_diffrn_reflns_limit_k_min -4
_diffrn_reflns_limit_l_max 19
_diffrn_reflns_limit_l_min -13
_diffrn_reflns_number 9760
_diffrn_reflns_reduction_process
;
?
;
_diffrn_reflns_theta_full 25.25
_diffrn_reflns_theta_max 25.25
_diffrn_reflns_theta_min 2.47
_diffrn_standards_number 0
_exptl_absorpt_coefficient_mu 0.467
_exptl_absorpt_correction_type none
_exptl_crystal_colour colourless
_exptl_crystal_density_diffrn 1.314
_exptl_crystal_density_method 'Not Measured'
_exptl_crystal_description block
_exptl_crystal_F_000 1310
_exptl_crystal_size_max 0.3
_exptl_crystal_size_mid 0.2
_exptl_crystal_size_min 0.1
_refine_diff_density_max 0.643
_refine_diff_density_min -0.411
_refine_diff_density_rms 0.056
_refine_ls_abs_structure_Flack none
_refine_ls_extinction_method none
_refine_ls_goodness_of_fit_ref 1.068
_refine_ls_hydrogen_treatment mixed
_refine_ls_matrix_type full
_refine_ls_number_parameters 217
_refine_ls_number_reflns 2820
_refine_ls_number_restraints 0
_refine_ls_restrained_S_all 1.068
_refine_ls_R_factor_all 0.0729
_refine_ls_R_factor_gt 0.0591
_refine_ls_shift/su_max 0.000
_refine_ls_shift/su_mean 0.000
_refine_ls_structure_factor_coef Fsqd
_refine_ls_weighting_details 'w=1/[\s^2^(F~o~^2^)+(0.0792P)^2^+3.20P] where P=(F~o~^2^+2Fc^2^)/3'
_refine_ls_weighting_scheme calc
_refine_ls_wR_factor_gt 0.1563
_refine_ls_wR_factor_ref 0.1678
_reflns_number_gt 2278
_reflns_number_total 2820
_reflns_threshold_expression I>2\s(I)
_cod_data_source_file b104975p.txt
_cod_data_source_block 1.[0.4EtOH]
_cod_depositor_comments
;
The following automatic conversions were performed:
'_symmetry_cell_setting' value 'Orthorhombic' changed to 'orthorhombic'
according to '/home/saulius/struct/CIF-dictionaries/cif_core.dic'
dictionary named 'cif_core.dic' version 2.4.1 from
2010-06-29.

'_atom_sites_solution_hydrogens' value 'geom ' changed to
'geom' according to '/home/saulius/struct/CIF-dictionaries/cif_core.dic'
dictionary named 'cif_core.dic' version 2.4.1 from
2010-06-29.

'_atom_sites_solution_primary' value 'direct ' changed to
'direct' according to '/home/saulius/struct/CIF-dictionaries/cif_core.dic'
dictionary named 'cif_core.dic' version 2.4.1 from
2010-06-29.

'_atom_sites_solution_secondary' value 'difmap ' changed to
'difmap' according to '/home/saulius/struct/CIF-dictionaries/cif_core.dic'
dictionary named 'cif_core.dic' version 2.4.1 from
2010-06-29.

'_refine_ls_hydrogen_treatment' value 'mixed ' changed to
'mixed' according to '/home/saulius/struct/CIF-dictionaries/cif_core.dic'
dictionary named 'cif_core.dic' version 2.4.1 from 2010-06-29.

Automatic conversion script
Id: cif_fix_enum 1527 2010-12-29 10:47:43Z saulius 
;
_cod_database_code 7010879

loop_
_symmetry_equiv_pos_as_xyz
x,y,z
1/2-x,1/2-y,z
1/2+x,-y,1/2-z
-x,1/2+y,1/2-z
-x,-y,-z
1/2+x,1/2+y,-z
1/2-x,y,1/2+z
x,1/2-y,1/2+z

loop_
_atom_site_aniso_label
_atom_site_aniso_U_11
_atom_site_aniso_U_22
_atom_site_aniso_U_33
_atom_site_aniso_U_23
_atom_site_aniso_U_13
_atom_site_aniso_U_12
Mn1 0.0494(4) 0.0562(4) 0.0311(4) 0.0000 0.0000 -0.0034(3)
O41 0.0644(16) 0.0512(14) 0.0755(17) -0.0132(12) -0.0174(13) 0.0093(12)
O42 0.127(3) 0.100(2) 0.0728(19) -0.0396(17) -0.0544(19) 0.059(2)
N11 0.0474(15) 0.0571(16) 0.0484(15) -0.0035(13) -0.0027(13) -0.0016(13)
N13 0.093(3) 0.083(2) 0.0349(15) -0.0069(15) 0.0088(15) -0.041(2)
N30 0.084(3) 0.047(2) 0.030(2) 0.0000 0.0000 -0.013(2)
C12 0.0523(19) 0.069(2) 0.0446(18) -0.0065(17) 0.0017(15) -0.0083(17)
C14 0.093(3) 0.082(3) 0.0364(18) -0.0076(17) 0.0102(18) -0.041(2)
C15 0.0472(18) 0.066(2) 0.0468(18) 0.0015(16) 0.0009(15) -0.0051(16)
C16 0.062(2) 0.066(2) 0.053(2) 0.0063(17) 0.0039(17) -0.0048(18)
C17 0.068(2) 0.072(2) 0.0451(19) -0.0123(17) 0.0015(17) -0.0014(19)
C18 0.111(4) 0.074(3) 0.050(2) -0.0115(19) -0.012(2) 0.023(3)
C19 0.061(5) 0.042(4) 0.036(3) 0.006(3) -0.002(3) 0.007(3)
C29 0.043(3) 0.054(4) 0.034(3) 0.001(3) -0.004(3) 0.008(3)
C31 0.037(3) 0.046(3) 0.035(3) 0.000(2) 0.004(2) 0.008(3)
C32 0.038(3) 0.049(3) 0.038(3) -0.004(3) 0.000(2) 0.000(3)
C33 0.053(5) 0.096(10) 0.066(5) 0.000(6) 0.003(4) 0.041(5)
C41 0.0424(16) 0.0497(17) 0.0337(15) 0.0093(13) 0.0016(12) -0.0067(14)
C42 0.058(2) 0.0427(17) 0.0421(17) 0.0075(14) -0.0048(15) 0.0009(15)
C45 0.057(2) 0.064(2) 0.0454(18) 0.0004(16) -0.0032(16) 0.0058(17)
C46 0.056(2) 0.092(3) 0.058(2) 0.001(2) -0.0031(18) 0.022(2)
C47 0.044(2) 0.114(3) 0.054(2) 0.008(2) -0.0075(17) 0.006(2)
C48 0.061(2) 0.094(3) 0.047(2) -0.006(2) -0.0120(17) -0.013(2)
C49 0.059(2) 0.056(2) 0.0472(18) 0.0012(15) 0.0035(16) -0.0032(17)

loop_
_atom_site_label
_atom_site_type_symbol
_atom_site_thermal_displace_type
_atom_site_fract_x
_atom_site_fract_y
_atom_site_fract_z
_atom_site_occupancy
_atom_site_U_iso_or_equiv
_atom_site_calc_flag
_atom_site_refinement_flags
Mn1 Mn Uani 0.25000 0.75000 0.32392(4) 1.000 0.0456(2) . .
O41 O Uani 0.18032(13) 0.8347(3) 0.24744(16) 1.000 0.0637(9) . .
O42 O Uani 0.15513(19) 1.0171(4) 0.33002(18) 1.000 0.0999(14) . .
N11 N Uani 0.16981(13) 0.3149(3) 0.37878(17) 1.000 0.0510(9) . .
N13 N Uani 0.20261(18) 0.5431(4) 0.36036(17) 1.000 0.0703(13) . .
N30 N Uani 0.25000 0.75000 0.4686(2) 1.000 0.0537(14) . .
C12 C Uani 0.18581(17) 0.4176(4) 0.3243(2) 1.000 0.0553(11) . .
C14 C Uani 0.1980(2) 0.5154(5) 0.4426(2) 1.000 0.0705(15) . .
C15 C Uani 0.17673(16) 0.3758(4) 0.4548(2) 1.000 0.0533(11) . .
C16 C Uani 0.16247(19) 0.2910(4) 0.5301(2) 1.000 0.0603(12) . .
C17 C Uani 0.18377(19) 0.3932(5) 0.2345(2) 1.000 0.0617(11) . .
C18 C Uani 0.1267(2) 0.4690(5) 0.1965(2) 1.000 0.0783(18) . .
C19 C Uani 0.2364(4) 0.6054(8) 0.5036(4) 0.500 0.046(2) . .
C29 C Uani 0.2990(3) 0.8360(8) 0.4958(4) 0.500 0.0437(19) . .
C31 C Uani 0.1849(3) 0.8489(7) 0.4905(3) 0.500 0.0393(17) . .
C32 C Uani 0.1220(3) 0.7866(7) 0.4598(4) 0.500 0.0417(17) . .
C33 C Uani 0.0682(8) 0.913(2) 0.4748(12) 0.500 0.072(4) . .
C41 C Uani 0.08886(15) 0.9746(3) 0.21641(17) 1.000 0.0419(9) . .
C42 C Uani 0.14544(17) 0.9405(3) 0.26872(19) 1.000 0.0476(10) . .
C45 C Uani 0.05079(17) 1.0961(4) 0.2331(2) 1.000 0.0555(11) . .
C46 C Uani -0.00161(19) 1.1268(5) 0.1861(2) 1.000 0.0687(14) . .
C47 C Uani -0.01753(18) 1.0358(6) 0.1229(2) 1.000 0.0707(14) . .
C48 C Uani 0.01971(19) 0.9144(5) 0.1052(2) 1.000 0.0673(14) . .
C49 C Uani 0.07345(18) 0.8845(4) 0.1515(2) 1.000 0.0541(11) . .
O51 O Uiso 0.0745(16) 0.890(4) 0.475(2) 0.200(5) 0.0720 . .
C52 C Uiso 0.0136(7) 0.9823(18) 0.4628(9) 0.401(11) 0.106(5) . .
H16B H Uiso 0.12930 0.34280 0.56050 1.000 0.0900 calc R
H11 H Uiso 0.15700 0.22350 0.36810 1.000 0.0610 calc R
H16A H Uiso 0.14780 0.19050 0.51600 1.000 0.0900 calc R
H17B H Uiso 0.22310 0.43320 0.20990 1.000 0.0740 calc R
H18A H Uiso 0.12700 0.45170 0.13810 1.000 0.1170 calc R
H18B H Uiso 0.12850 0.57640 0.20710 1.000 0.1170 calc R
H18C H Uiso 0.08770 0.42770 0.21970 1.000 0.1170 calc R
H19A H Uiso 0.21200 0.61760 0.55420 0.500 0.0560 calc R
H16C H Uiso 0.20090 0.28390 0.56310 1.000 0.0900 calc R
H17A H Uiso 0.18200 0.28490 0.22320 1.000 0.0740 calc R
H29B H Uiso 0.29230 0.86170 0.55330 0.500 0.0530 calc R
H31A H Uiso 0.18200 0.85870 0.54990 0.500 0.0470 calc R
H31B H Uiso 0.19030 0.95060 0.46810 0.500 0.0470 calc R
H32A H Uiso 0.11100 0.69410 0.48930 0.500 0.0500 calc R
H32B H Uiso 0.12510 0.76300 0.40150 0.500 0.0500 calc R
H33A H Uiso 0.02700 0.87650 0.45570 0.500 0.1070 calc R
H33B H Uiso 0.07950 1.00410 0.44520 0.500 0.1070 calc R
H33C H Uiso 0.06550 0.93570 0.53260 0.500 0.1070 calc R
H45 H Uiso 0.06080 1.15910 0.27740 1.000 0.0670 calc R
H46 H Uiso -0.02690 1.21180 0.19780 1.000 0.0820 calc R
H47 H Uiso -0.05410 1.05660 0.09130 1.000 0.0850 calc R
H48 H Uiso 0.00880 0.85090 0.06150 1.000 0.0810 calc R
H49 H Uiso 0.09970 0.80170 0.13840 1.000 0.0650 calc R
H19B H Uiso 0.27650 0.55290 0.51630 0.500 0.0560 calc R
H29A H Uiso 0.33940 0.78040 0.49110 0.500 0.0530 calc R
H51 H Uiso 0.09600 0.92330 0.43800 0.200(5) 0.1070 . R
H52A H Uiso 0.01960 1.06330 0.42380 0.401(11) 0.1280 . R
H52B H Uiso -0.01710 0.91050 0.44130 0.401(11) 0.1280 . R
H52C H Uiso 0.05440 0.93240 0.47220 0.200(5) 0.1280 . R

loop_
_atom_type_symbol
_atom_type_description
_atom_type_scat_dispersion_real
_atom_type_scat_dispersion_imag
_atom_type_scat_source
O O 0.0106 0.0060 'International Tables Vol C Tables 4.2.6.8 and 6.1.1.4'
N N 0.0061 0.0033 'International Tables Vol C Tables 4.2.6.8 and 6.1.1.4'
Mn Mn 0.3368 0.7283 'International Tables Vol C Tables 4.2.6.8 and 6.1.1.4'
H H 0.0000 0.0000 'International Tables Vol C Tables 4.2.6.8 and 6.1.1.4'
C C 0.0033 0.0016 'International Tables Vol C Tables 4.2.6.8 and 6.1.1.4'

loop_
_geom_angle_atom_site_label_1
_geom_angle_atom_site_label_2
_geom_angle_atom_site_label_3
_geom_angle
_geom_angle_site_symmetry_1
_geom_angle_site_symmetry_2
_geom_angle_site_symmetry_3
_geom_angle_publ_flag
O41 Mn1 N13 98.91(12) . . . yes
O41 Mn1 N30 127.47(8) . . . yes
O41 Mn1 O41 105.06(11) . . 2_565 yes
O41 Mn1 N13 100.39(12) . . 2_565 yes
N13 Mn1 N30 74.01(8) . . . yes
O41 Mn1 N13 100.39(12) 2_565 . . yes
N13 Mn1 N13 148.01(11) . . 2_565 yes
O41 Mn1 N30 127.47(8) 2_565 . . yes
N13 Mn1 N30 74.01(8) 2_565 . . yes
O41 Mn1 N13 98.91(12) 2_565 . 2_565 yes
Mn1 O41 C42 121.3(2) . . . yes
H51 O51 H52C 96.14 . . . no
C12 N11 C15 108.5(3) . . . yes
Mn1 N13 C14 117.0(3) . . . yes
C12 N13 C14 105.8(3) . . . yes
Mn1 N13 C12 135.9(2) . . . yes
Mn1 N30 C29 109.3(3) . . . yes
Mn1 N30 C31 102.5(2) . . . yes
Mn1 N30 C19 113.6(3) . . . yes
Mn1 N30 C29 109.3(3) . . 2_565 yes
Mn1 N30 C31 102.5(2) . . 2_565 yes
C19 N30 C29 121.5(5) . . . yes
C19 N30 C31 103.0(4) . . . yes
C19 N30 C19 132.8(4) . . 2_565 yes
C19 N30 C29 38.1(4) . . 2_565 yes
Mn1 N30 C19 113.6(3) . . 2_565 yes
C29 N30 C31 104.4(4) . . . yes
C19 N30 C29 38.1(4) 2_565 . . yes
C29 N30 C29 141.4(5) . . 2_565 yes
C29 N30 C31 66.9(4) . . 2_565 yes
C19 N30 C31 66.5(4) 2_565 . . yes
C29 N30 C31 66.9(4) 2_565 . . yes
C31 N30 C31 155.0(3) . . 2_565 yes
C19 N30 C29 121.5(5) 2_565 . 2_565 yes
C19 N30 C31 103.0(4) 2_565 . 2_565 yes
C29 N30 C31 104.4(4) 2_565 . 2_565 yes
C19 N30 C31 66.5(4) . . 2_565 yes
C15 N11 H11 125.71 . . . no
C12 N11 H11 125.75 . . . no
N11 C12 C17 124.2(3) . . . yes
N11 C12 N13 110.5(3) . . . yes
N13 C12 C17 125.3(3) . . . yes
N13 C14 C15 109.7(3) . . . yes
N13 C14 C19 121.2(4) . . . yes
C19 C14 C29 34.2(4) . . 2_565 no
C15 C14 C19 124.7(4) . . . no
C15 C14 C29 134.9(4) . . 2_565 no
N13 C14 C29 112.9(4) . . 2_565 yes
N11 C15 C14 105.4(3) . . . yes
N11 C15 C16 122.7(3) . . . yes
C14 C15 C16 131.9(3) . . . no
C12 C17 C18 111.6(3) . . . no
N30 C19 C14 108.2(5) . . . yes
N30 C29 C14 108.6(5) . . 2_565 yes
N30 C31 C32 116.5(4) . . . yes
C31 C32 C33 107.5(8) . . . no
C42 C41 C45 120.3(3) . . . no
C42 C41 C49 121.0(3) . . . no
C45 C41 C49 118.7(3) . . . no
O41 C42 O42 123.6(4) . . . yes
O41 C42 C41 117.2(3) . . . yes
O42 C42 C41 119.2(3) . . . yes
C41 C45 C46 120.6(3) . . . no
C45 C46 C47 120.6(4) . . . no
C46 C47 C48 119.7(4) . . . no
C47 C48 C49 119.9(3) . . . no
C41 C49 C48 120.4(3) . . . no
C15 C16 H16B 109.43 . . . no
C15 C16 H16C 109.48 . . . no
H16A C16 H16B 109.47 . . . no
H16A C16 H16C 109.51 . . . no
H16B C16 H16C 109.52 . . . no
C15 C16 H16A 109.42 . . . no
C12 C17 H17A 109.32 . . . no
C18 C17 H17A 109.32 . . . no
C18 C17 H17B 109.28 . . . no
H17A C17 H17B 107.99 . . . no
C12 C17 H17B 109.29 . . . no
C17 C18 H18A 109.49 . . . no
C17 C18 H18C 109.43 . . . no
H18A C18 H18B 109.41 . . . no
C17 C18 H18B 109.57 . . . no
H18B C18 H18C 109.48 . . . no
H18A C18 H18C 109.45 . . . no
N30 C19 H19A 110.06 . . . no
N30 C19 H19B 109.97 . . . no
C14 C19 H19B 110.01 . . . no
H19A C19 H19B 108.42 . . . no
C14 C19 H19A 110.13 . . . no
N30 C29 H29B 109.94 . . . no
H29A C29 H29B 108.39 . . . no
C14 C29 H29A 110.01 2_565 . . no
C14 C29 H29B 110.01 2_565 . . no
N30 C29 H29A 109.90 . . . no
N30 C31 H31A 108.25 . . . no
C32 C31 H31A 108.08 . . . no
C32 C31 H31B 108.16 . . . no
N30 C31 H31B 108.19 . . . no
H31A C31 H31B 107.33 . . . no
C31 C32 H32B 110.23 . . . no
C33 C32 H32A 110.23 . . . no
C31 C32 H32A 110.21 . . . no
H32A C32 H32B 108.53 . . . no
C33 C32 H32B 110.15 . . . no
C32 C33 H33A 109.66 . . . no
C32 C33 H33C 109.58 . . . no
H33A C33 H33B 109.34 . . . no
H33A C33 H33C 109.46 . . . no
H33B C33 H33C 109.22 . . . no
C32 C33 H33B 109.57 . . . no
C46 C45 H45 119.71 . . . no
C41 C45 H45 119.65 . . . no
C45 C46 H46 119.61 . . . no
C47 C46 H46 119.77 . . . no
C48 C47 H47 120.09 . . . no
C46 C47 H47 120.22 . . . no
C47 C48 H48 119.97 . . . no
C49 C48 H48 120.08 . . . no
C41 C49 H49 119.77 . . . no
C48 C49 H49 119.81 . . . no
H52A C52 H52B 109.40 . . . no
C52 C52 H52A 117.82 5_576 . . no
C52 C52 H52B 101.49 5_576 . . no

loop_
_geom_bond_atom_site_label_1
_geom_bond_atom_site_label_2
_geom_bond_distance
_geom_bond_site_symmetry_1
_geom_bond_site_symmetry_2
_geom_bond_publ_flag
Mn1 O41 2.083(3) . . yes
Mn1 N13 2.191(4) . . yes
Mn1 N30 2.397(3) . . yes
O41 C42 1.251(4) . . yes
O42 C42 1.243(4) . . yes
O51 C52 1.54(4) . . yes
O51 H52C 0.5710 . . no
O51 H51 0.8186 . . no
N11 C15 1.380(4) . . yes
N11 C12 1.333(4) . . yes
N13 C12 1.322(5) . . yes
N13 C14 1.388(4) . . yes
N30 C31 1.673(6) . . yes
N30 C29 1.365(7) . . yes
N30 C19 1.449(7) . . yes
N11 H11 0.8806 . . no
C12 C17 1.504(5) . . no
C14 C29 1.598(8) . 2_565 no
C14 C19 1.525(8) . . no
C14 C15 1.344(6) . . no
C15 C16 1.491(5) . . no
C17 C18 1.518(6) . . no
C31 C32 1.526(9) . . no
C32 C33 1.622(19) . . no
C41 C45 1.381(5) . . no
C41 C49 1.384(4) . . no
C41 C42 1.505(5) . . no
C45 C46 1.379(5) . . no
C46 C47 1.369(6) . . no
C47 C48 1.373(6) . . no
C48 C49 1.394(5) . . no
C52 C52 1.40(2) . 5_576 no
C16 H16B 0.9787 . . no
C16 H16A 0.9806 . . no
C16 H16C 0.9792 . . no
C17 H17B 0.9907 . . no
C17 H17A 0.9894 . . no
C18 H18A 0.9799 . . no
C18 H18B 0.9793 . . no
C18 H18C 0.9799 . . no
C19 H19A 0.9895 . . no
C19 H19B 0.9898 . . no
C29 H29A 0.9896 . . no
C29 H29B 0.9902 . . no
C31 H31B 0.9908 . . no
C31 H31A 0.9899 . . no
C32 H32A 0.9900 . . no
C32 H32B 0.9910 . . no
C33 H33A 0.9803 . . no
C33 H33C 0.9807 . . no
C33 H33B 0.9818 . . no
C45 H45 0.9498 . . no
C46 H46 0.9498 . . no
C47 H47 0.9501 . . no
C48 H48 0.9492 . . no
C49 H49 0.9508 . . no
C52 H52A 0.9801 . . no
C52 H52B 0.9796 . . no
C52 H52C 0.9816 . . no

loop_
_geom_contact_atom_site_label_1
_geom_contact_atom_site_label_2
_geom_contact_distance
_geom_contact_site_symmetry_1
_geom_contact_site_symmetry_2
_geom_contact_publ_flag
Mn1 H17B 3.4574 . . no
Mn1 H32B 2.9314 . . no
Mn1 H17B 3.4574 . 2_565 no
Mn1 H32B 2.9314 . 2_565 no
O42 C12 3.404(5) . 2_565 no
O42 C31 3.120(6) . . no
O42 C32 3.063(7) . . no
O42 N11 2.806(4) . 1_565 no
O42 N13 3.087(5) . 2_565 no
O42 C33 3.159(19) . . no
O42 O51 3.16(3) . . no
O51 O42 3.16(3) . . no
O51 C29 3.37(4) . 2_565 no
O51 C31 2.37(3) . . no
O41 H32B 2.8779 . . no
O41 H49 2.4975 . . no
O41 H18B 2.6457 . . no
O42 H45 2.5163 . . no
O42 H11 1.9551 . 1_565 no
O42 H31B 2.4775 . . no
O42 H51 2.3367 . . no
O42 H32B 2.6440 . . no
O42 H33B 2.4890 . . no
O51 H31A 2.5982 . . no
O51 H31B 2.5026 . . no
O51 H32A 1.9316 . . no
O51 H32B 1.9788 . . no
O51 H29A 2.3867 . 2_565 no
N11 O42 2.806(4) . 1_545 no
N13 C32 3.219(7) . . no
N13 O42 3.087(5) . 2_565 no
N13 H31B 2.8779 . 2_565 no
N13 H32B 2.6491 . . no
C12 O42 3.404(5) . 2_565 no
C14 C32 2.925(8) . . no
C18 C46 3.568(6) . 4_545 no
C31 O42 3.120(6) . . no
C31 O51 2.37(3) . . no
C32 O42 3.063(7) . . no
C32 N13 3.219(7) . . no
C32 C42 3.488(7) . . no
C32 C52 2.881(17) . . no
C32 C47 3.432(8) . 4_545 no
C32 C14 2.925(8) . . no
C33 O42 3.159(19) . . no
C42 C32 3.488(7) . . no
C46 C18 3.568(6) . 4_555 no
C47 C32 3.432(8) . 4_555 no
C52 C33 2.22(2) . 5_576 no
C52 C32 2.881(17) . . no
C14 H32A 2.5545 . . no
C14 H31B 2.4108 . 2_565 no
C14 H32B 2.7838 . . no
C16 H16C 3.0066 . 2_555 no
C16 H18A 2.9143 . 8_555 no
C19 H32A 2.7697 . . no
C31 H52C 2.8661 . . no
C31 H51 2.1705 . . no
C32 H19A 2.8875 . . no
C32 H47 2.6485 . 4_545 no
C32 H49 3.0989 . 8_565 no
C32 H52C 1.9441 . . no
C33 H52A 1.8915 . . no
C33 H48 3.0374 . 8_565 no
C33 H16A 3.0768 . 1_565 no
C33 H52B 1.8814 . . no
C41 H46 3.0454 . 4_545 no
C42 H32B 2.7486 . . no
C42 H51 2.9958 . . no
C42 H11 3.0340 . 1_565 no
C45 H18C 3.0805 . 1_565 no
C46 H18C 2.9853 . 4_555 no
C47 H32A 3.0576 . 4_555 no
C47 H32B 3.0740 . 4_555 no
C48 H32A 2.8869 . 8_564 no
C49 H46 3.0972 . 4_545 no
C49 H32A 2.8886 . 8_564 no
C52 H33B 1.4324 . . no
C52 H33C 1.6456 . . no
C52 H33C 1.8233 . 5_576 no
C52 H33A 2.0389 . 5_576 no
C52 H33B 2.4874 . 5_576 no
H11 O42 1.9551 . 1_545 no
H11 H17A 2.5187 . . no
H11 C42 3.0340 . 1_545 no
H11 H16A 2.4758 . . no
H11 H45 2.5886 . 1_545 no
H16A H18A 2.4309 . 8_555 no
H16A C33 3.0768 . 1_545 no
H16A H11 2.4758 . . no
H16A H31B 2.4609 . 1_545 no
H16A H33B 2.4978 . 1_545 no
H16C C16 3.0066 . 2_555 no
H16C H16C 2.1568 . 2_555 no
H17A H11 2.5187 . . no
H18A C16 2.9143 . 8_554 no
H18A H16A 2.4309 . 8_554 no
H18A H31A 2.5233 . 8_564 no
H18A H33C 2.3986 . 8_564 no
H18B O41 2.6457 . . no
H18B H49 2.3963 . . no
H18C C45 3.0805 . 1_545 no
H18C C46 2.9853 . 4_545 no
H19A C32 2.8875 . . no
H19A H31A 2.2528 . . no
H19A H32A 2.4812 . . no
H19B H29A 2.4677 . . no
H29A H19B 2.4677 . . no
H29B H31A 2.3252 . . no
H31A H18A 2.5233 . 8_565 no
H31A O51 2.5982 . . no
H31A H19A 2.2528 . . no
H31A H29B 2.3252 . . no
H31A H33C 2.5662 . . no
H31B C14 2.4108 . 2_565 no
H31B H33B 2.4136 . . no
H31B O42 2.4775 . . no
H31B H16A 2.4609 . 1_565 no
H31B N13 2.8779 . 2_565 no
H31B O51 2.5026 . . no
H31B H51 2.0634 . . no
H32A H19A 2.4812 . . no
H32A C19 2.7697 . . no
H32A C14 2.5545 . . no
H32A O51 1.9316 . . no
H32A H51 2.2457 . . no
H32A H52C 2.4628 . . no
H32A C47 3.0576 . 4_545 no
H32A H47 2.1772 . 4_545 no
H32A C48 2.8869 . 8_565 no
H32A C49 2.8886 . 8_565 no
H32A H48 2.4964 . 8_565 no
H32A H49 2.4820 . 8_565 no
H32B O41 2.8779 . . no
H32B O42 2.6440 . . no
H32B N13 2.6491 . . no
H32B C14 2.7838 . . no
H32B C42 2.7486 . . no
H32B O51 1.9788 . . no
H32B C47 3.0740 . 4_545 no
H32B H51 1.6752 . . no
H32B H52C 2.4285 . . no
H32B H47 2.3824 . 4_545 no
H33A H52A 1.7628 . . no
H33A H51 1.5415 . . no
H33B O42 2.4890 . . no
H33B C52 1.4324 . . no
H33B H16A 2.4978 . 1_565 no
H33B H31B 2.4136 . . no
H33B H52A 1.4144 . . no
H33B H52B 2.2027 . . no
H33C H52A 2.3437 . . no
H33C H31A 2.5662 . . no
H33C C52 1.6456 . . no
H33C H51 1.6976 . . no
H33C H52B 2.3171 . . no
H33C H18A 2.3986 . 8_565 no
H45 O42 2.5163 . . no
H45 H11 2.5886 . 1_565 no
H46 C41 3.0454 . 4_555 no
H46 C49 3.0972 . 4_555 no
H47 C32 2.6485 . 4_555 no
H47 H32A 2.1772 . 4_555 no
H47 H32B 2.3824 . 4_555 no
H48 C33 3.0374 . 8_564 no
H48 H32A 2.4964 . 8_564 no
H49 O41 2.4975 . . no
H49 H18B 2.3963 . . no
H49 C32 3.0989 . 8_564 no
H49 H32A 2.4820 . 8_564 no
H51 O42 2.3367 . . no
H51 C31 2.1705 . . no
H51 C42 2.9958 . . no
H51 H31B 2.0634 . . no
H51 H32A 2.2457 . . no
H51 H32B 1.6752 . . no
H51 H33A 1.5415 . . no
H51 H33C 1.6976 . . no
H51 H29A 2.4415 . 2_565 no
H52A C33 1.8915 . . no
H52A H33A 1.7628 . . no
H52A H33B 1.4144 . . no
H52A H33C 2.3437 . . no
H52A C33 2.5081 . 5_576 no
H52A H33A 2.2894 . 5_576 no
H52A H33C 1.9334 . 5_576 no
H52B C33 1.8814 . . no
H52B H33B 2.2027 . . no
H52B H33C 2.3171 . . no
H52B C33 2.3653 . 5_576 no
H52B H33A 2.5692 . 5_576 no
H52B H33B 2.4189 . 5_576 no
H52B H33C 1.7686 . 5_576 no
H52C C31 2.8661 . . no
H52C C32 1.9441 . . no
H52C H32A 2.4628 . . no
H52C H32B 2.4285 . . no
H52C C33 3.0604 . 5_576 no

loop_
_geom_hbond_atom_site_label_D
_geom_hbond_atom_site_label_H
_geom_hbond_atom_site_label_A
_geom_hbond_distance_DH
_geom_hbond_distance_HA
_geom_hbond_distance_DA
_geom_hbond_angle_DHA
_geom_hbond_site_symmetry_A
_geom_hbond_publ_flag
N11 H11 O42 0.8806 1.9551 2.806(4) 162.07 1_545 yes
C31 H31B O42 0.9908 2.4775 3.120(6) 122.20 . yes
C33 H33B O42 0.9818 2.4890 3.159(19) 125.25 . yes

loop_
_geom_torsion_atom_site_label_1
_geom_torsion_atom_site_label_2
_geom_torsion_atom_site_label_3
_geom_torsion_atom_site_label_4
_geom_torsion
_geom_torsion_site_symmetry_1
_geom_torsion_site_symmetry_2
_geom_torsion_site_symmetry_3
_geom_torsion_site_symmetry_4
_geom_torsion_publ_flag
N13 Mn1 O41 C42 104.8(3) . . . . no
N30 Mn1 O41 C42 28.2(3) . . . . no
O41 Mn1 O41 C42 -151.8(3) 2_565 . . . no
N13 Mn1 O41 C42 -49.6(3) 2_565 . . . no
O41 Mn1 N13 C12 67.4(4) . . . . no
O41 Mn1 N13 C14 -128.1(3) . . . . no
N30 Mn1 N13 C12 -166.1(4) . . . . no
N30 Mn1 N13 C14 -1.5(3) . . . . no
O41 Mn1 N13 C12 -39.9(4) 2_565 . . . no
O41 Mn1 N13 C14 124.7(3) 2_565 . . . no
N13 Mn1 N13 C12 -166.1(3) 2_565 . . . no
N13 Mn1 N13 C14 -1.5(5) 2_565 . . . no
O41 Mn1 N30 C19 104.9(4) . . . . no
O41 Mn1 N30 C29 -115.9(3) . . . . no
O41 Mn1 N30 C31 -5.5(2) . . . . no
O41 Mn1 N30 C19 -75.1(4) . . . 2_565 no
O41 Mn1 N30 C29 64.1(3) . . . 2_565 no
O41 Mn1 N30 C31 174.5(2) . . . 2_565 no
N13 Mn1 N30 C19 15.8(4) . . . . no
N13 Mn1 N30 C29 155.0(3) . . . . no
N13 Mn1 N30 C31 -94.6(2) . . . . no
N13 Mn1 N30 C19 -164.2(4) . . . 2_565 no
N13 Mn1 N30 C29 -25.0(3) . . . 2_565 no
N13 Mn1 N30 C31 85.4(2) . . . 2_565 no
O41 Mn1 N30 C19 -75.1(4) 2_565 . . . no
O41 Mn1 N30 C29 64.1(3) 2_565 . . . no
O41 Mn1 N30 C31 174.5(2) 2_565 . . . no
N13 Mn1 N30 C19 -164.2(4) 2_565 . . . no
N13 Mn1 N30 C29 -25.0(3) 2_565 . . . no
N13 Mn1 N30 C31 85.4(2) 2_565 . . . no
Mn1 O41 C42 O42 11.2(5) . . . . no
Mn1 O41 C42 C41 -168.7(2) . . . . no
C15 N11 C12 N13 -0.3(4) . . . . no
C15 N11 C12 C17 -179.4(3) . . . . no
C12 N11 C15 C14 -0.9(4) . . . . no
C12 N11 C15 C16 179.7(3) . . . . no
Mn1 N13 C12 N11 167.0(3) . . . . no
Mn1 N13 C12 C17 -13.9(6) . . . . no
C14 N13 C12 N11 1.3(4) . . . . no
C14 N13 C12 C17 -179.6(4) . . . . no
Mn1 N13 C14 C15 -170.8(3) . . . . no
Mn1 N13 C14 C19 -13.2(6) . . . . no
Mn1 N13 C14 C29 24.3(5) . . . 2_565 no
C12 N13 C14 C15 -1.9(5) . . . . no
C12 N13 C14 C19 155.8(5) . . . . no
C12 N13 C14 C29 -166.8(4) . . . 2_565 no
Mn1 N30 C19 C14 -25.2(6) . . . . no
C29 N30 C19 C14 -158.8(5) . . . . no
C31 N30 C19 C14 84.9(5) . . . . no
C19 N30 C19 C14 154.8(5) 2_565 . . . no
C29 N30 C19 C14 66.4(7) 2_565 . . . no
C31 N30 C19 C14 -119.1(5) 2_565 . . . no
Mn1 N30 C29 C14 42.8(4) . . . 2_565 no
C19 N30 C29 C14 178.2(4) . . . 2_565 no
C31 N30 C29 C14 -66.3(5) . . . 2_565 no
Mn1 N30 C31 C32 60.5(4) . . . . no
C19 N30 C31 C32 -57.7(5) . . . . no
C29 N30 C31 C32 174.5(5) . . . . no
C19 N30 C31 C32 171.0(6) 2_565 . . . no
C29 N30 C31 C32 -45.3(5) 2_565 . . . no
C31 N30 C31 C32 -119.5(7) 2_565 . . . no
Mn1 N30 C29 C14 42.8(5) . . 2_565 . no
C19 N30 C29 C14 -61.2(6) . . 2_565 . no
C29 N30 C29 C14 -137.2(6) . . 2_565 . no
C31 N30 C29 C14 138.6(5) . . 2_565 . no
N13 C12 C17 C18 -75.2(5) . . . . no
N11 C12 C17 C18 103.8(4) . . . . no
C19 C14 C15 N11 -155.0(5) . . . . no
C19 C14 C15 C16 24.4(7) . . . . no
C29 C14 C15 N11 161.9(5) 2_565 . . . no
C29 C14 C15 C16 -18.8(8) 2_565 . . . no
N13 C14 C19 N30 26.2(7) . . . . no
C15 C14 C19 N30 -179.7(4) . . . . no
C29 C14 C19 N30 -59.1(6) 2_565 . . . no
N13 C14 C29 N30 -46.4(6) . . 2_565 . no
N13 C14 C15 N11 1.7(4) . . . . no
N13 C14 C15 C16 -179.0(4) . . . . no
C19 C14 C29 N30 65.9(6) . . 2_565 . no
C15 C14 C29 N30 153.8(5) . . 2_565 . no
N30 C31 C32 C33 -170.7(8) . . . . no
C45 C41 C42 O41 -175.5(3) . . . . no
C49 C41 C42 O41 5.2(5) . . . . no
C49 C41 C42 O42 -174.6(3) . . . . no
C45 C41 C42 O42 4.6(5) . . . . no
C42 C41 C49 C48 177.8(3) . . . . no
C45 C41 C49 C48 -1.4(5) . . . . no
C42 C41 C45 C46 -179.1(3) . . . . no
C49 C41 C45 C46 0.1(5) . . . . no
C41 C45 C46 C47 1.2(6) . . . . no
C45 C46 C47 C48 -1.2(6) . . . . no
C46 C47 C48 C49 -0.1(6) . . . . no
C47 C48 C49 C41 1.4(6) . . . . no
